data_7003671
loop_
_publ_author_name
'B\"osing, Patrick'
'Willner, Alexander'
'Pape, Tania'
'Hepp, Alexander'
'Mitzel, Norbert W.'

_publ_section_title
;
 Structural diversity in bishydroxylamine complexes of gallium
;
_journal_issue 19
_journal_name_full 'Dalton Transactions'
_journal_page_first 2549
_journal_page_last 2556
_journal_paper_doi 10.1039/b718268f
_journal_year 2008
_chemical_formula_sum 'C24 H58 Ga2 N4 O4'
_chemical_formula_weight 606.18
_chemical_name_systematic
;
?
;
_space_group_IT_number 2
_symmetry_cell_setting triclinic
_symmetry_space_group_name_Hall '-P 1'
_symmetry_space_group_name_H-M 'P -1'
_atom_sites_solution_hydrogens geom
_atom_sites_solution_primary direct
_atom_sites_solution_secondary difmap
_audit_creation_method SHELXL-97
_cell_angle_alpha 82.631(3)
_cell_angle_beta 89.375(3)
_cell_angle_gamma 73.776(3)
_cell_formula_units_Z 2
_cell_length_a 9.2833(15)
_cell_length_b 11.7371(19)
_cell_length_c 15.234(3)
_cell_measurement_reflns_used 900
_cell_measurement_temperature 153(2)
_cell_measurement_theta_max 22.5
_cell_measurement_theta_min 1
_cell_volume 1580.1(5)
_computing_cell_refinement 'SAINT (Bruker AXS, 2000)'
_computing_data_collection 'SMART (Bruker AXS, 2000)'
_computing_data_reduction 'SAINT,SADABS (Bruker AXS, 2000)'
_computing_molecular_graphics
;
ORTEP3,L.J. Farrugia, J. Appl. Cryst. (1997) 30, 565
;
_computing_structure_refinement 'SHELXL-97 (Sheldrick, 1997)'
_computing_structure_solution 'SHELXS-97 (Sheldrick, 1990)'
_diffrn_ambient_temperature 153(2)
_diffrn_detector_area_resol_mean 80
_diffrn_measured_fraction_theta_full 0.985
_diffrn_measured_fraction_theta_max 0.985
_diffrn_measurement_device_type 'CCD area detector'
_diffrn_measurement_method 'Omega and Phi scans'
_diffrn_radiation_monochromator graphite
_diffrn_radiation_source 'rotating anode'
_diffrn_radiation_type MoK\a
_diffrn_radiation_wavelength 0.71073
_diffrn_reflns_av_R_equivalents 0.0336
_diffrn_reflns_av_sigmaI/netI 0.0570
_diffrn_reflns_limit_h_max 13
_diffrn_reflns_limit_h_min -13
_diffrn_reflns_limit_k_max 16
_diffrn_reflns_limit_k_min -16
_diffrn_reflns_limit_l_max 21
_diffrn_reflns_limit_l_min -21
_diffrn_reflns_number 18329
_diffrn_reflns_theta_full 30.04
_diffrn_reflns_theta_max 30.04
_diffrn_reflns_theta_min 1.35
_exptl_absorpt_coefficient_mu 1.737
_exptl_absorpt_correction_T_max 0.8187
_exptl_absorpt_correction_T_min 0.5897
_exptl_absorpt_correction_type multi-scan
_exptl_absorpt_process_details
;
Corrections were done with the SADABS program, utilizing the none merged
raw data obtained from the integration process. Integration and final cell
refinement were done with SAINT.

SADABS reports ratio of Tmin/Tmax = 0.722770

;
_exptl_crystal_colour colourless
_exptl_crystal_density_diffrn 1.274
_exptl_crystal_density_method 'not measured'
_exptl_crystal_description 'transparent prism'
_exptl_crystal_F_000 648
_exptl_crystal_size_max 0.34
_exptl_crystal_size_mid 0.18
_exptl_crystal_size_min 0.12
_refine_diff_density_max 0.597
_refine_diff_density_min -0.422
_refine_diff_density_rms 0.077
_refine_ls_extinction_method none
_refine_ls_goodness_of_fit_ref 0.986
_refine_ls_hydrogen_treatment noref
_refine_ls_matrix_type full
_refine_ls_number_parameters 331
_refine_ls_number_reflns 9100
_refine_ls_number_restraints 0
_refine_ls_restrained_S_all 0.986
_refine_ls_R_factor_all 0.0539
_refine_ls_R_factor_gt 0.0358
_refine_ls_shift/su_max 0.001
_refine_ls_shift/su_mean 0.000
_refine_ls_structure_factor_coef Fsqd
_refine_ls_weighting_details 'calc w=1/[\s^2^(Fo^2^)+(0.0333P)^2^+0.0000P] where P=(Fo^2^+2Fc^2^)/3'
_refine_ls_weighting_scheme calc
_refine_ls_wR_factor_gt 0.0745
_refine_ls_wR_factor_ref 0.0803
_reflns_number_gt 7017
_reflns_number_total 9100
_reflns_threshold_expression >2sigma(I)
_cod_data_source_file b718268f.txt
_cod_data_source_block sad
_cod_original_cell_volume 1580.1(4)
_cod_original_sg_symbol_H-M P-1
_cod_database_code 7003671

loop_
_symmetry_equiv_pos_as_xyz
'x, y, z'
'-x, -y, -z'

loop_
_atom_site_label
_atom_site_type_symbol
_atom_site_fract_x
_atom_site_fract_y
_atom_site_fract_z
_atom_site_U_iso_or_equiv
_atom_site_adp_type
_atom_site_occupancy
_atom_site_symmetry_multiplicity
_atom_site_calc_flag
_atom_site_refinement_flags
_atom_site_disorder_assembly
_atom_site_disorder_group
Ga1 Ga 0.71941(2) -0.069030(18) 0.223816(13) 0.01649(6) Uani 1 1 d . . .
Ga2 Ga 0.79275(2) 0.289320(18) 0.318349(13) 0.01615(6) Uani 1 1 d . . .
N1 N 0.58258(18) 0.12230(14) 0.08267(11) 0.0192(3) Uani 1 1 d . . .
H1N H 0.607(3) 0.160(2) 0.1232(15) 0.038(7) Uiso 1 1 d . . .
N2 N 0.36817(17) 0.37445(14) 0.10254(11) 0.0209(3) Uani 1 1 d . . .
N3 N 0.74257(17) 0.12213(14) 0.33313(10) 0.0172(3) Uani 1 1 d . . .
N4 N 0.49455(17) 0.35050(14) 0.34535(10) 0.0205(3) Uani 1 1 d . . .
O1 O 0.61510(15) -0.00128(11) 0.11027(9) 0.0236(3) Uani 1 1 d . . .
O2 O 0.52864(15) 0.35920(13) 0.11027(9) 0.0230(3) Uani 1 1 d . . .
H2O H 0.534(3) 0.369(2) 0.1627(17) 0.045(8) Uiso 1 1 d . . .
O3 O 0.72373(14) 0.08816(11) 0.24776(8) 0.0185(3) Uani 1 1 d . . .
O4 O 0.59697(14) 0.36793(12) 0.27510(8) 0.0192(3) Uani 1 1 d . . .
C1 C 0.9250(2) -0.16567(17) 0.19130(13) 0.0218(4) Uani 1 1 d . . .
C2 C 1.0293(2) -0.0877(2) 0.16532(16) 0.0322(5) Uani 1 1 d . . .
H2A H 1.0415 -0.0455 0.2150 0.048 Uiso 1 1 calc R . .
H2B H 0.9860 -0.0293 0.1139 0.048 Uiso 1 1 calc R . .
H2C H 1.1273 -0.1383 0.1504 0.048 Uiso 1 1 calc R . .
C3 C 0.9986(2) -0.2602(2) 0.26831(14) 0.0332(5) Uani 1 1 d . . .
H3A H 1.0955 -0.3088 0.2502 0.050 Uiso 1 1 calc R . .
H3B H 0.9333 -0.3117 0.2853 0.050 Uiso 1 1 calc R . .
H3C H 1.0140 -0.2206 0.3189 0.050 Uiso 1 1 calc R . .
C4 C 0.9083(2) -0.2291(2) 0.11206(14) 0.0317(5) Uani 1 1 d . . .
H4A H 1.0075 -0.2758 0.0955 0.048 Uiso 1 1 calc R . .
H4B H 0.8614 -0.1696 0.0620 0.048 Uiso 1 1 calc R . .
H4C H 0.8453 -0.2828 0.1279 0.048 Uiso 1 1 calc R . .
C5 C 0.5753(2) -0.14964(17) 0.28831(13) 0.0229(4) Uani 1 1 d . . .
C6 C 0.6215(2) -0.19900(19) 0.38506(14) 0.0293(5) Uani 1 1 d . . .
H6A H 0.6127 -0.1324 0.4194 0.044 Uiso 1 1 calc R . .
H6B H 0.7256 -0.2493 0.3882 0.044 Uiso 1 1 calc R . .
H6C H 0.5557 -0.2469 0.4094 0.044 Uiso 1 1 calc R . .
C7 C 0.5770(3) -0.25528(19) 0.23804(15) 0.0335(5) Uani 1 1 d . . .
H7A H 0.5025 -0.2946 0.2628 0.050 Uiso 1 1 calc R . .
H7B H 0.6769 -0.3128 0.2440 0.050 Uiso 1 1 calc R . .
H7C H 0.5525 -0.2259 0.1753 0.050 Uiso 1 1 calc R . .
C8 C 0.4141(2) -0.0679(2) 0.28365(16) 0.0319(5) Uani 1 1 d . . .
H8A H 0.3820 -0.0410 0.2215 0.048 Uiso 1 1 calc R . .
H8B H 0.4098 0.0017 0.3139 0.048 Uiso 1 1 calc R . .
H8C H 0.3474 -0.1120 0.3125 0.048 Uiso 1 1 calc R . .
C9 C 0.6701(2) 0.14120(19) 0.00330(13) 0.0275(5) Uani 1 1 d . . .
H9A H 0.7770 0.1030 0.0168 0.041 Uiso 1 1 calc R . .
H9B H 0.6539 0.2272 -0.0144 0.041 Uiso 1 1 calc R . .
H9C H 0.6376 0.1060 -0.0451 0.041 Uiso 1 1 calc R . .
C10 C 0.4166(2) 0.16806(17) 0.06604(14) 0.0233(4) Uani 1 1 d . . .
H10A H 0.3662 0.1495 0.1215 0.028 Uiso 1 1 calc R . .
H10B H 0.3882 0.1237 0.0211 0.028 Uiso 1 1 calc R . .
C11 C 0.3566(2) 0.30071(17) 0.03482(13) 0.0242(4) Uani 1 1 d . . .
H11A H 0.4130 0.3217 -0.0174 0.029 Uiso 1 1 calc R . .
H11B H 0.2500 0.3186 0.0160 0.029 Uiso 1 1 calc R . .
C12 C 0.3001(2) 0.50099(18) 0.06979(14) 0.0288(5) Uani 1 1 d . . .
H12A H 0.3468 0.5221 0.0144 0.043 Uiso 1 1 calc R . .
H12B H 0.3157 0.5505 0.1139 0.043 Uiso 1 1 calc R . .
H12C H 0.1922 0.5150 0.0592 0.043 Uiso 1 1 calc R . .
C13 C 0.9376(2) 0.29937(18) 0.22104(14) 0.0238(4) Uani 1 1 d . . .
C14 C 0.8920(2) 0.2681(2) 0.13358(13) 0.0308(5) Uani 1 1 d . . .
H14A H 0.9659 0.2777 0.0889 0.046 Uiso 1 1 calc R . .
H14B H 0.7931 0.3216 0.1140 0.046 Uiso 1 1 calc R . .
H14C H 0.8874 0.1850 0.1414 0.046 Uiso 1 1 calc R . .
C15 C 1.0953(2) 0.2179(2) 0.24711(16) 0.0372(6) Uani 1 1 d . . .
H15A H 1.1659 0.2327 0.2017 0.056 Uiso 1 1 calc R . .
H15B H 1.0944 0.1340 0.2521 0.056 Uiso 1 1 calc R . .
H15C H 1.1265 0.2349 0.3041 0.056 Uiso 1 1 calc R . .
C16 C 0.9450(3) 0.4291(2) 0.20645(18) 0.0480(7) Uani 1 1 d . . .
H16A H 0.9803 0.4494 0.2612 0.072 Uiso 1 1 calc R . .
H16B H 0.8448 0.4826 0.1899 0.072 Uiso 1 1 calc R . .
H16C H 1.0144 0.4384 0.1589 0.072 Uiso 1 1 calc R . .
C17 C 0.8285(2) 0.33676(18) 0.43769(13) 0.0243(4) Uani 1 1 d . . .
C18 C 0.9959(3) 0.3074(2) 0.46072(15) 0.0398(6) Uani 1 1 d . . .
H18A H 1.0090 0.3356 0.5171 0.060 Uiso 1 1 calc R . .
H18B H 1.0451 0.3472 0.4140 0.060 Uiso 1 1 calc R . .
H18C H 1.0410 0.2207 0.4658 0.060 Uiso 1 1 calc R . .
C19 C 0.7520(3) 0.2875(2) 0.51685(13) 0.0304(5) Uani 1 1 d . . .
H19A H 0.7707 0.3220 0.5694 0.046 Uiso 1 1 calc R . .
H19B H 0.7923 0.2002 0.5275 0.046 Uiso 1 1 calc R . .
H19C H 0.6437 0.3086 0.5045 0.046 Uiso 1 1 calc R . .
C20 C 0.7621(3) 0.4734(2) 0.42520(15) 0.0376(6) Uani 1 1 d . . .
H20A H 0.6539 0.4935 0.4130 0.056 Uiso 1 1 calc R . .
H20B H 0.8100 0.5088 0.3754 0.056 Uiso 1 1 calc R . .
H20C H 0.7802 0.5051 0.4792 0.056 Uiso 1 1 calc R . .
C21 C 0.8645(2) 0.02708(17) 0.38179(13) 0.0246(4) Uani 1 1 d . . .
H21A H 0.8366 -0.0481 0.3898 0.037 Uiso 1 1 calc R . .
H21B H 0.8811 0.0495 0.4398 0.037 Uiso 1 1 calc R . .
H21C H 0.9568 0.0167 0.3481 0.037 Uiso 1 1 calc R . .
C22 C 0.6008(2) 0.13279(17) 0.38119(13) 0.0210(4) Uani 1 1 d . . .
H22A H 0.6177 0.1446 0.4430 0.025 Uiso 1 1 calc R . .
H22B H 0.5739 0.0566 0.3830 0.025 Uiso 1 1 calc R . .
C23 C 0.4703(2) 0.23374(18) 0.34103(13) 0.0227(4) Uani 1 1 d . . .
H23A H 0.4552 0.2244 0.2784 0.027 Uiso 1 1 calc R . .
H23B H 0.3780 0.2295 0.3729 0.027 Uiso 1 1 calc R . .
C24 C 0.3559(2) 0.44618(19) 0.32337(14) 0.0296(5) Uani 1 1 d . . .
H24A H 0.3774 0.5239 0.3187 0.044 Uiso 1 1 calc R . .
H24B H 0.2833 0.4419 0.3700 0.044 Uiso 1 1 calc R . .
H24C H 0.3142 0.4370 0.2668 0.044 Uiso 1 1 calc R . .

loop_
_atom_site_aniso_label
_atom_site_aniso_U_11
_atom_site_aniso_U_22
_atom_site_aniso_U_33
_atom_site_aniso_U_23
_atom_site_aniso_U_13
_atom_site_aniso_U_12
Ga1 0.01681(11) 0.01528(10) 0.01595(11) -0.00126(8) -0.00101(8) -0.00244(8)
Ga2 0.01505(10) 0.01788(11) 0.01570(11) -0.00138(8) -0.00044(8) -0.00524(8)
N1 0.0217(8) 0.0175(8) 0.0161(8) -0.0024(6) -0.0006(6) -0.0016(7)
N2 0.0171(8) 0.0199(8) 0.0231(9) -0.0018(7) -0.0015(6) -0.0015(6)
N3 0.0181(8) 0.0195(8) 0.0137(7) -0.0026(6) -0.0008(6) -0.0044(6)
N4 0.0177(8) 0.0229(9) 0.0204(8) -0.0048(7) 0.0056(6) -0.0040(7)
O1 0.0321(8) 0.0144(7) 0.0209(7) -0.0001(5) -0.0079(6) -0.0014(6)
O2 0.0185(7) 0.0304(8) 0.0188(7) -0.0038(6) -0.0006(6) -0.0048(6)
O3 0.0258(7) 0.0181(7) 0.0123(6) -0.0033(5) -0.0006(5) -0.0065(6)
O4 0.0160(6) 0.0232(7) 0.0173(7) -0.0016(5) 0.0013(5) -0.0043(5)
C1 0.0202(9) 0.0214(10) 0.0196(10) -0.0042(8) -0.0018(8) 0.0016(8)
C2 0.0225(11) 0.0355(13) 0.0371(13) -0.0099(10) 0.0083(9) -0.0037(9)
C3 0.0306(12) 0.0314(12) 0.0281(12) -0.0015(9) -0.0066(9) 0.0061(9)
C4 0.0313(12) 0.0325(12) 0.0258(11) -0.0122(9) -0.0019(9) 0.0040(9)
C5 0.0249(10) 0.0187(10) 0.0251(10) 0.0014(8) -0.0006(8) -0.0080(8)
C6 0.0355(12) 0.0243(11) 0.0285(12) 0.0029(9) 0.0043(9) -0.0119(9)
C7 0.0395(13) 0.0254(11) 0.0379(13) -0.0038(10) -0.0028(10) -0.0131(10)
C8 0.0233(11) 0.0326(12) 0.0411(14) -0.0025(10) 0.0033(9) -0.0114(9)
C9 0.0287(11) 0.0294(11) 0.0209(10) -0.0021(9) 0.0054(8) -0.0031(9)
C10 0.0194(9) 0.0227(10) 0.0261(11) -0.0037(8) -0.0030(8) -0.0030(8)
C11 0.0219(10) 0.0231(10) 0.0237(10) -0.0012(8) -0.0063(8) -0.0005(8)
C12 0.0304(11) 0.0205(10) 0.0300(12) 0.0016(9) 0.0006(9) -0.0004(9)
C13 0.0191(9) 0.0242(10) 0.0279(11) -0.0006(8) 0.0037(8) -0.0069(8)
C14 0.0228(10) 0.0440(14) 0.0230(11) -0.0005(10) 0.0067(8) -0.0070(10)
C15 0.0185(10) 0.0527(16) 0.0399(14) -0.0095(12) 0.0040(9) -0.0078(10)
C16 0.0601(17) 0.0348(14) 0.0557(17) -0.0066(12) 0.0307(14) -0.0249(13)
C17 0.0307(11) 0.0245(10) 0.0207(10) -0.0028(8) -0.0042(8) -0.0123(9)
C18 0.0370(13) 0.0582(17) 0.0301(13) -0.0023(12) -0.0095(10) -0.0242(12)
C19 0.0388(13) 0.0367(13) 0.0195(11) -0.0063(9) 0.0001(9) -0.0154(10)
C20 0.0620(17) 0.0287(12) 0.0250(12) -0.0083(10) -0.0034(11) -0.0152(11)
C21 0.0264(11) 0.0214(10) 0.0230(10) 0.0004(8) -0.0051(8) -0.0031(8)
C22 0.0231(10) 0.0253(10) 0.0174(9) -0.0029(8) 0.0037(8) -0.0112(8)
C23 0.0181(9) 0.0288(11) 0.0230(10) -0.0057(8) 0.0049(8) -0.0090(8)
C24 0.0213(10) 0.0311(12) 0.0323(12) -0.0073(9) 0.0053(9) 0.0007(9)

loop_
_atom_type_symbol
_atom_type_description
_atom_type_scat_dispersion_real
_atom_type_scat_dispersion_imag
_atom_type_scat_source
C C 0.0033 0.0016 'International Tables Vol C Tables 4.2.6.8 and 6.1.1.4'
H H 0.0000 0.0000 'International Tables Vol C Tables 4.2.6.8 and 6.1.1.4'
N N 0.0061 0.0033 'International Tables Vol C Tables 4.2.6.8 and 6.1.1.4'
O O 0.0106 0.0060 'International Tables Vol C Tables 4.2.6.8 and 6.1.1.4'
Ga Ga 0.2307 1.6083 'International Tables Vol C Tables 4.2.6.8 and 6.1.1.4'

loop_
_geom_angle_atom_site_label_1
_geom_angle_atom_site_label_2
_geom_angle_atom_site_label_3
_geom_angle
_geom_angle_site_symmetry_1
_geom_angle_site_symmetry_3
_geom_angle_publ_flag
O3 Ga1 O1 91.06(5) . . ?
O3 Ga1 C1 110.76(7) . . ?
O1 Ga1 C1 104.55(7) . . ?
O3 Ga1 C5 119.98(7) . . ?
O1 Ga1 C5 102.76(7) . . ?
C1 Ga1 C5 120.94(8) . . ?
O4 Ga2 C13 109.20(7) . . ?
O4 Ga2 C17 110.89(7) . . ?
C13 Ga2 C17 119.83(8) . . ?
O4 Ga2 N3 90.64(6) . . ?
C13 Ga2 N3 111.44(7) . . ?
C17 Ga2 N3 111.01(7) . . ?
H1N N1 O1 111.7(16) . . ?
H1N N1 C9 108.3(15) . . ?
O1 N1 C9 108.51(14) . . ?
H1N N1 C10 108.1(15) . . ?
O1 N1 C10 106.95(14) . . ?
C9 N1 C10 113.27(15) . . ?
C11 N2 O2 103.36(14) . . ?
C11 N2 C12 110.01(16) . . ?
O2 N2 C12 106.11(14) . . ?
O3 N3 C21 108.12(14) . . ?
O3 N3 C22 108.45(13) . . ?
C21 N3 C22 109.55(15) . . ?
O3 N3 Ga2 109.97(10) . . ?
C21 N3 Ga2 111.21(11) . . ?
C22 N3 Ga2 109.49(11) . . ?
O4 N4 C23 106.76(13) . . ?
O4 N4 C24 105.32(14) . . ?
C23 N4 C24 110.71(16) . . ?
N1 O1 Ga1 119.68(10) . . ?
H2O O2 N2 99.4(17) . . ?
N3 O3 Ga1 126.15(10) . . ?
N4 O4 Ga2 107.52(10) . . ?
C2 C1 C3 108.53(17) . . ?
C2 C1 C4 107.75(17) . . ?
C3 C1 C4 108.51(17) . . ?
C2 C1 Ga1 112.37(13) . . ?
C3 C1 Ga1 110.73(14) . . ?
C4 C1 Ga1 108.84(13) . . ?
C6 C5 C8 109.48(17) . . ?
C6 C5 C7 108.22(17) . . ?
C8 C5 C7 107.48(17) . . ?
C6 C5 Ga1 113.94(13) . . ?
C8 C5 Ga1 112.28(13) . . ?
C7 C5 Ga1 105.07(14) . . ?
N1 C10 C11 115.83(16) . . ?
N2 C11 C10 112.91(16) . . ?
C14 C13 C16 108.22(19) . . ?
C14 C13 C15 107.85(17) . . ?
C16 C13 C15 108.34(18) . . ?
C14 C13 Ga2 114.13(13) . . ?
C16 C13 Ga2 106.62(14) . . ?
C15 C13 Ga2 111.50(14) . . ?
C19 C17 C18 108.16(17) . . ?
C19 C17 C20 106.93(18) . . ?
C18 C17 C20 108.51(18) . . ?
C19 C17 Ga2 117.20(14) . . ?
C18 C17 Ga2 111.77(15) . . ?
C20 C17 Ga2 103.81(13) . . ?
N3 C22 C23 114.24(15) . . ?
N4 C23 C22 111.92(16) . . ?

loop_
_geom_bond_atom_site_label_1
_geom_bond_atom_site_label_2
_geom_bond_distance
_geom_bond_site_symmetry_2
_geom_bond_publ_flag
Ga1 O3 1.9372(13) . ?
Ga1 O1 1.9534(13) . ?
Ga1 C1 2.0219(19) . ?
Ga1 C5 2.0225(19) . ?
Ga2 O4 1.8766(13) . ?
Ga2 C13 2.005(2) . ?
Ga2 C17 2.025(2) . ?
Ga2 N3 2.1246(16) . ?
N1 H1N 0.87(2) . ?
N1 O1 1.405(2) . ?
N1 C9 1.477(2) . ?
N1 C10 1.496(2) . ?
N2 C11 1.452(2) . ?
N2 O2 1.454(2) . ?
N2 C12 1.465(2) . ?
N3 O3 1.4345(19) . ?
N3 C21 1.475(2) . ?
N3 C22 1.482(2) . ?
N4 O4 1.4564(19) . ?
N4 C23 1.459(2) . ?
N4 C24 1.461(2) . ?
O2 H2O 0.83(3) . ?
C1 C2 1.525(3) . ?
C1 C3 1.527(3) . ?
C1 C4 1.528(3) . ?
C5 C6 1.532(3) . ?
C5 C8 1.532(3) . ?
C5 C7 1.535(3) . ?
C10 C11 1.514(3) . ?
C13 C14 1.521(3) . ?
C13 C16 1.531(3) . ?
C13 C15 1.533(3) . ?
C17 C19 1.525(3) . ?
C17 C18 1.529(3) . ?
C17 C20 1.536(3) . ?
C22 C23 1.508(3) . ?
